data_2006012
loop_
_publ_author_name
'Yamaguchi, K.'
'Tamura, Z.'
'Maeda, M.'

_publ_section_title
;
 Disodium Fluorescein Octahydrate
;
_journal_issue 3
_journal_name_full 'Acta Crystallographica Section C'
_journal_page_first 284
_journal_page_last 285
_journal_paper_doi 10.1107/S0108270196010487
_journal_volume 53
_journal_year 1997
_chemical_formula_iupac '2Na 1+, C20 H10 O5 2-, 8H2 O1'
_chemical_formula_moiety 'Na2, C20 H10 O5, 8H2 O'
_chemical_formula_sum 'C20 H26 Na2 O13'
_chemical_formula_weight 520.40
_chemical_name_common 'fluorescein sodium'
_chemical_name_systematic
;
sodium 2-(3-oxo-sodioxy-3H-xanthen-9-yl)benzoate
;
_space_group_IT_number 14
_symmetry_cell_setting monoclinic
_symmetry_space_group_name_Hall '-P 2yab'
_symmetry_space_group_name_H-M 'P 1 21/a 1'
_atom_type_scat_source
;
International Tables for Crystallography (1992, Vol. C,
Tables 4.2.6.8, 6.1.1.1 and 6.1.1.2)
;
_audit_creation_method 'from TEXRAY.INF file'
_cell_angle_alpha 90
_cell_angle_beta 97.875(9)
_cell_angle_gamma 90
_cell_formula_units_Z 4
_cell_length_a 13.636(2)
_cell_length_b 12.597(2)
_cell_length_c 13.794(1)
_cell_measurement_reflns_used 20
_cell_measurement_temperature 296.2
_cell_measurement_theta_max 23.0
_cell_measurement_theta_min 21.9
_cell_volume 2347.1(5)
_computing_cell_refinement 'MSC/AFC Diffractometer Control Software'
_computing_data_collection
;
MSC/AFC Diffractometer Control Software
(Molecular Structure Corporation, 1988)
;
_computing_data_reduction 'TEXSAN (Molecular Structure Corporation, 1995)'
_computing_publication_material TEXSAN
_computing_structure_refinement TEXSAN
_computing_structure_solution 'SAPI91 (Fan, 1991)'
_diffrn_ambient_temperature 296.2
_diffrn_measurement_device 'Rigaku AFC-5S'
_diffrn_measurement_method \w-2\q
_diffrn_radiation_monochromator graphite
_diffrn_radiation_source 'Rigaku sealed tube'
_diffrn_radiation_type CuK\a
_diffrn_radiation_wavelength 1.5418
_diffrn_reflns_av_R_equivalents 0.0215
_diffrn_reflns_av_sigmaI/netI 0.000
_diffrn_reflns_limit_h_max 15
_diffrn_reflns_limit_h_min 0
_diffrn_reflns_limit_k_max 14
_diffrn_reflns_limit_k_min 0
_diffrn_reflns_limit_l_max 15
_diffrn_reflns_limit_l_min -15
_diffrn_reflns_number 3857
_diffrn_reflns_reduction_process 'Lp corrections applied'
_diffrn_reflns_theta_max 60
_diffrn_reflns_theta_min 7.00
_diffrn_standards_decay_% -12.5
_diffrn_standards_interval_count 150
_diffrn_standards_number 3
_exptl_absorpt_coefficient_mu 1.402
_exptl_absorpt_correction_T_max 0.675
_exptl_absorpt_correction_T_min 0.411
_exptl_absorpt_correction_type '\DF (DIFABS; Walker & Stuart, 1983)'
_exptl_crystal_colour reddish
_exptl_crystal_density_diffrn 1.512
_exptl_crystal_density_meas ?
_exptl_crystal_description prismatic
_exptl_crystal_F_000 1088
_exptl_crystal_size_max 0.48
_exptl_crystal_size_mid 0.40
_exptl_crystal_size_min 0.28
_refine_diff_density_max 0.43
_refine_diff_density_min -0.39
_refine_ls_extinction_method none
_refine_ls_goodness_of_fit_obs 2.114
_refine_ls_hydrogen_treatment noref
_refine_ls_matrix_type full
_refine_ls_number_constraints 0
_refine_ls_number_parameters 316
_refine_ls_number_reflns 2720
_refine_ls_number_restraints 0
_refine_ls_R_factor_obs 0.0637
_refine_ls_shift/esd_max 0.0756
_refine_ls_shift/esd_mean 0.0148
_refine_ls_structure_factor_coef F
_refine_ls_weighting_details 'w = 1/[\s^2^(F~o~) + 0.00016F~o~|^2^]'
_refine_ls_weighting_scheme calc
_refine_ls_wR_factor_obs 0.0777
_reflns_number_observed 2720
_reflns_number_total 3685
_reflns_observed_criterion >1.5sigma(I)
_cod_data_source_file oa1007.cif
_cod_data_source_block fluor
_cod_depositor_comments
;
 Marking attached hydrogen atoms.

 Antanas Vaitkus,
 2017-08-09

The following automatic conversions were performed:

'_exptl_crystal_density_meas' value 'not measured' was changed to '?'
- the value is perceived as not measured.

Automatic conversion script
Id: cif_fix_values 3008 2015-01-20 13:52:24Z robertas 

The following automatic conversions were performed:

'_refine_ls_weighting_scheme' value 'w = 1/[\s^2^(F~o~) +
0.00016F~o~|^2^]' was changed to 'calc'. New tag
'_refine_ls_weighting_details' was created. The value of the new tag
was set to 'w = 1/[\s^2^(F~o~) + 0.00016F~o~|^2^]'.

Automatic conversion script
Id: cif_fix_values 3143 2015-03-26 13:38:13Z robertas 
;
_cod_original_cell_volume 2347.0(5)
_cod_original_sg_symbol_H-M 'P 21/a'
_cod_database_code 2006012

loop_
_symmetry_equiv_pos_as_xyz
' +x, +y, +z'
'1/2-x,1/2+y, -z'
' -x, -y, -z'
'1/2+x,1/2-y, +z'

loop_
_atom_site_aniso_label
_atom_site_aniso_U_11
_atom_site_aniso_U_12
_atom_site_aniso_U_13
_atom_site_aniso_U_22
_atom_site_aniso_U_23
_atom_site_aniso_U_33
Na1 0.060(1) 0.0003(9) -0.0031(9) 0.047(1) -0.0005(9) 0.055(1)
Na2 0.048(1) -0.0012(8) 0.0004(8) 0.046(1) 0.0037(8) 0.0502(10)
O1 0.027(1) 0.000(1) 0.005(1) 0.039(2) -0.005(1) 0.033(1)
O2 0.039(2) 0.008(1) 0.012(1) 0.051(2) -0.009(1) 0.034(1)
O3 0.047(2) -0.005(1) 0.001(1) 0.042(2) -0.009(1) 0.039(2)
O4 0.045(2) -0.003(1) -0.006(1) 0.049(2) 0.013(1) 0.039(2)
O5 0.038(2) -0.011(1) -0.002(1) 0.051(2) 0.014(1) 0.049(2)
O6 0.051(2) 0.005(2) 0.001(2) 0.066(2) -0.022(2) 0.061(2)
O7 0.059(2) 0.005(2) 0.012(1) 0.061(2) 0.006(2) 0.046(2)
O8 0.058(2) 0.001(2) 0.012(2) 0.047(2) 0.000(2) 0.056(2)
O9 0.064(2) 0.006(2) 0.005(2) 0.052(2) 0.003(2) 0.062(2)
O10 0.041(2) -0.001(1) 0.004(1) 0.053(2) 0.005(1) 0.042(2)
O11 0.057(2) 0.020(2) 0.011(2) 0.068(2) -0.001(2) 0.056(2)
O12 0.093(3) 0.014(2) -0.020(2) 0.047(2) -0.007(2) 0.073(2)
O13 0.214(6) -0.016(3) 0.099(4) 0.054(3) -0.012(3) 0.117(4)
C1 0.036(2) 0.001(2) 0.009(2) 0.028(2) 0.002(2) 0.026(2)
C2 0.027(2) -0.003(2) 0.007(2) 0.035(2) -0.002(2) 0.034(2)
C3 0.042(3) -0.002(2) 0.008(2) 0.029(2) 0.000(2) 0.030(2)
C4 0.043(3) 0.003(2) 0.006(2) 0.042(2) -0.008(2) 0.036(2)
C5 0.034(2) 0.004(2) 0.007(2) 0.041(2) 0.000(2) 0.038(2)
C6 0.027(2) -0.001(2) 0.006(2) 0.029(2) 0.002(2) 0.029(2)
C7 0.030(2) 0.001(2) 0.009(2) 0.029(2) 0.007(2) 0.029(2)
C8 0.028(2) 0.002(2) 0.006(2) 0.029(2) 0.003(2) 0.027(2)
C9 0.030(2) 0.003(2) 0.003(2) 0.040(2) -0.004(2) 0.032(2)
C10 0.037(2) -0.002(2) 0.002(2) 0.039(2) -0.006(2) 0.031(2)
C11 0.036(2) 0.003(2) 0.008(2) 0.033(2) 0.002(2) 0.029(2)
C12 0.030(2) 0.002(2) 0.009(2) 0.037(2) 0.000(2) 0.031(2)
C13 0.033(2) -0.002(2) 0.007(2) 0.028(2) 0.002(2) 0.025(2)
C14 0.029(2) -0.001(2) 0.005(2) 0.029(2) -0.003(2) 0.030(2)
C15 0.033(2) 0.002(2) 0.009(2) 0.043(3) 0.007(2) 0.041(2)
C16 0.039(3) -0.002(2) 0.016(2) 0.049(3) 0.007(2) 0.046(2)
C17 0.027(2) -0.004(2) 0.009(2) 0.051(3) -0.006(2) 0.047(2)
C18 0.031(2) 0.004(2) 0.001(2) 0.042(2) -0.005(2) 0.033(2)
C19 0.031(2) -0.001(2) 0.002(2) 0.031(2) -0.004(2) 0.027(2)
C20 0.036(2) 0.003(2) 0.004(2) 0.035(2) 0.001(2) 0.036(2)

loop_
_atom_site_label
_atom_site_occupancy
_atom_site_fract_x
_atom_site_fract_y
_atom_site_fract_z
_atom_site_U_iso_or_equiv
_atom_site_thermal_displace_type
_atom_site_calc_flag
_atom_site_attached_hydrogens
Na1 1.00 0.5910(1) 0.1927(1) 0.0577(1) 0.0548(6) Uani d 0
Na2 1.00 0.1897(1) 0.0438(1) 0.0973(1) 0.0485(5) Uani d 0
O1 1.00 0.0764(2) 0.0987(2) 0.4408(2) 0.0327(7) Uani d 0
O2 1.00 0.0763(2) -0.1001(2) 0.1534(2) 0.0407(8) Uani d 0
O3 1.00 0.1006(2) 0.3110(2) 0.7225(2) 0.0432(8) Uani d 0
O4 1.00 -0.3100(2) 0.2861(2) 0.1811(2) 0.0454(9) Uani d 0
O5 1.00 -0.1700(2) 0.2933(2) 0.2844(2) 0.0466(9) Uani d 0
O6 1.00 0.7717(2) 0.2434(3) 0.8300(2) 0.060(1) Uani d 0
O7 1.00 0.5150(2) 0.1857(3) 0.8902(2) 0.0548(10) Uani d 0
O8 1.00 0.2904(2) 0.1046(2) 0.9750(2) 0.0534(10) Uani d 0
O9 1.00 0.2476(3) 0.3733(3) 1.0038(2) 0.059(1) Uani d 0
O10 1.00 0.5365(2) 0.3823(2) 0.0301(2) 0.0456(9) Uani d 0
O11 1.00 0.9114(2) 0.2642(3) 0.1111(2) 0.060(1) Uani d 0
O12 1.00 0.3340(3) 0.0069(3) 0.2059(3) 0.074(1) Uani d 0
O13 1.00 0.5593(4) 0.0261(3) 0.1226(4) 0.121(2) Uani d 2
C1 1.00 0.0297(3) 0.1593(3) 0.5043(2) 0.029(1) Uani d 0
C2 1.00 0.0889(3) 0.2027(3) 0.5828(3) 0.032(1) Uani d 0
C3 1.00 0.0474(3) 0.2677(3) 0.6489(3) 0.034(1) Uani d 0
C4 1.00 -0.0579(3) 0.2857(3) 0.6313(3) 0.040(1) Uani d 0
C5 1.00 -0.1151(3) 0.2397(3) 0.5550(3) 0.037(1) Uani d 0
C6 1.00 -0.0741(3) 0.1727(3) 0.4872(3) 0.0282(10) Uani d 0
C7 1.00 -0.1295(3) 0.1238(3) 0.4069(3) 0.029(1) Uani d 0
C8 1.00 -0.0807(3) 0.0646(3) 0.3421(3) 0.0280(10) Uani d 0
C9 1.00 -0.1289(3) 0.0120(3) 0.2581(3) 0.034(1) Uani d 0
C10 1.00 -0.0773(3) -0.0422(3) 0.1968(3) 0.036(1) Uani d 0
C11 1.00 0.0280(3) -0.0504(3) 0.2144(3) 0.032(1) Uani d 0
C12 1.00 0.0769(3) -0.0010(3) 0.2986(3) 0.033(1) Uani d 0
C13 1.00 0.0234(3) 0.0540(3) 0.3593(2) 0.0283(10) Uani d 0
C14 1.00 -0.2404(3) 0.1253(3) 0.3961(3) 0.029(1) Uani d 0
C15 1.00 -0.2842(3) 0.0576(3) 0.4573(3) 0.039(1) Uani d 0
C16 1.00 -0.3863(3) 0.0512(4) 0.4511(3) 0.044(1) Uani d 0
C17 1.00 -0.4457(3) 0.1123(4) 0.3846(3) 0.041(1) Uani d 0
C18 1.00 -0.4028(3) 0.1797(3) 0.3232(3) 0.036(1) Uani d 0
C19 1.00 -0.3003(3) 0.1872(3) 0.3275(2) 0.030(1) Uani d 0
C20 1.00 -0.2571(3) 0.2616(3) 0.2591(3) 0.035(1) Uani d 0
H1 1.00 0.1538 0.1871 0.5887 0.0505 Uiso calc 0
H2 1.00 -0.0838 0.3270 0.6802 0.0447 Uiso calc 0
H3 1.00 -0.1838 0.2466 0.5449 0.0354 Uiso calc 0
H4 1.00 -0.1969 0.0159 0.2403 0.0383 Uiso calc 0
H5 1.00 -0.1056 -0.0894 0.1525 0.0605 Uiso calc 0
H6 1.00 0.1480 -0.0106 0.3178 0.0468 Uiso calc 0
H7 1.00 -0.2443 0.0147 0.5017 0.0843 Uiso calc 0
H8 1.00 -0.4035 0.0011 0.4958 0.0609 Uiso calc 0
H9 1.00 -0.5211 0.1175 0.3739 0.0578 Uiso calc 0
H10 1.00 -0.4386 0.2235 0.2709 0.0438 Uiso calc 0
H11 1.00 0.4991 0.3786 0.0728 0.1114 Uiso calc 0
H12 1.00 0.8828 0.2722 0.1877 0.1538 Uiso calc 0
H13 1.00 0.2553 0.3287 0.9457 0.0907 Uiso calc 0
H14 1.00 0.2979 0.3487 1.0429 0.1323 Uiso calc 0
H15 1.00 0.2776 0.1532 0.9132 0.1588 Uiso calc 0
H18 1.00 0.5540 0.1865 0.8131 0.1340 Uiso calc 0
H19 1.00 0.3197 0.0337 0.9676 0.1654 Uiso calc 0
H20 1.00 0.4492 0.2474 0.8789 0.2173 Uiso calc 0
H21 1.00 0.8973 0.3190 0.0772 0.1074 Uiso calc 0
H24 1.00 0.4920 0.3687 -0.0292 0.1231 Uiso calc 0
H27 1.00 0.7081 0.2193 0.7801 0.1483 Uiso calc 0
H28 1.00 0.2943 -0.0118 0.2495 0.1098 Uiso calc 0
H30 1.00 0.3275 0.0865 0.2558 0.1020 Uiso calc 0
H31 1.00 0.8230 0.2157 0.8387 0.4891 Uiso calc 0

loop_
_atom_type_symbol
_atom_type_scat_dispersion_real
_atom_type_scat_dispersion_imag
C 0.018 0.009
H 0.000 0.000
O 0.049 0.032
Na 0.135 0.124
N 0.031 0.018

loop_
_geom_angle_atom_site_label_1
_geom_angle_atom_site_label_2
_geom_angle_atom_site_label_3
_geom_angle_site_symmetry_1
_geom_angle_site_symmetry_3
_geom_angle
_geom_angle_publ_flag
O13 Na1 O4 . 1_655 106.9(2) no
O13 Na1 O7 . 1_554 104.8(2) no
O13 Na1 O9 . 4_554 91.5(2) no
O13 Na1 O10 . . 147.3(2) no
O13 Na1 O11 . 4_455 81.6(2) no
O13 Na1 Na2 . 4_555 148.5(2) no
O4 Na1 O7 1_655 1_554 148.10(10) no
O4 Na1 O9 1_655 4_554 87.40(10) no
O4 Na1 O10 1_655 . 76.10(10) no
O4 Na1 O11 1_655 4_455 98.80(10) no
O4 Na1 Na2 1_655 4_555 42.11(8) no
O7 Na1 O9 1_554 4_554 88.50(10) no
O7 Na1 O10 1_554 . 79.00(10) no
O7 Na1 O11 1_554 4_455 88.90(10) no
O7 Na1 Na2 1_554 4_555 106.50(10) no
O9 Na1 O10 4_554 . 121.10(10) no
O9 Na1 O11 4_554 4_455 171.80(10) no
O9 Na1 Na2 4_554 4_555 92.00(10) no
O10 Na1 O11 . 4_455 65.90(10) no
O10 Na1 Na2 . 4_555 40.73(8) no
O11 Na1 Na2 4_455 4_555 96.10(10) no
O12 Na2 O10 . 4_455 161.50(10) no
O12 Na2 O4 . 4_555 85.70(10) no
O12 Na2 O8 . 1_554 90.10(10) no
O12 Na2 O2 . . 98.90(10) no
O12 Na2 Na1 . 4_455 122.90(10) no
O10 Na2 O4 4_455 4_555 77.50(10) no
O10 Na2 O8 4_455 1_554 98.90(10) no
O10 Na2 O2 4_455 . 82.00(10) no
O10 Na2 Na1 4_455 4_455 44.19(9) no
O4 Na2 O8 4_555 1_554 95.00(10) no
O4 Na2 O2 4_555 . 116.00(10) no
O4 Na2 Na1 4_555 4_455 40.21(8) no
O8 Na2 O2 1_554 . 148.20(10) no
O8 Na2 Na1 1_554 4_455 80.62(10) no
O2 Na2 Na1 . 4_455 117.97(10) no
C13 O1 C1 . . 120.5(3) no
C11 O2 Na2 . . 103.6(3) no
C20 O4 Na1 . 1_455 135.1(3) no
C20 O4 Na2 . 4_455 126.3(3) no
Na1 O4 Na2 1_455 4_455 97.70(10) no
H31 O6 H27 . . 127.0 no
H20 O7 H18 . . 106.5 no
H20 O7 Na1 . 1_556 108.9 no
H18 O7 Na1 . 1_556 129.7 no
H19 O8 H15 . . 117.8 no
H19 O8 Na2 . 1_556 93.5 no
H15 O8 Na2 . 1_556 134.8 no
H14 O9 H13 . . 97.9 no
H14 O9 Na1 . 4_456 109.2 no
H13 O9 Na1 . 4_456 103.9 no
H11 O10 H24 . . 102.1 no
H11 O10 Na2 . 4_555 110.0 no
H11 O10 Na1 . . 92.0 no
H24 O10 Na2 . 4_555 145.7 no
H24 O10 Na1 . . 95.5 no
Na2 O10 Na1 4_555 . 95.10(10) no
H21 O11 H12 . . 110.5 no
H21 O11 Na1 . 4_555 80.2 no
H12 O11 Na1 . 4_555 130.4 no
H28 O12 H30 . . 74.9 no
H28 O12 Na2 . . 87.0 no
H30 O12 Na2 . . 94.3 no
C2 C1 O1 . . 116.8(4) no
C2 C1 C6 . . 123.3(4) no
O1 C1 C6 . . 120.0(3) no
H1 C2 C1 . . 116.6 no
H1 C2 C3 . . 123.1 no
C1 C2 C3 . . 120.2(4) no
O3 C3 C2 . . 121.9(4) no
O3 C3 C4 . . 120.6(4) no
C2 C3 C4 . . 117.5(4) no
H2 C4 C5 . . 123.4 no
H2 C4 C3 . . 115.1 no
C5 C4 C3 . . 121.4(4) no
H3 C5 C4 . . 122.5 no
H3 C5 C6 . . 115.5 no
C4 C5 C6 . . 121.9(4) no
C7 C6 C1 . . 120.0(4) no
C7 C6 C5 . . 124.4(4) no
C1 C6 C5 . . 115.6(4) no
C6 C7 C8 . . 119.2(4) no
C6 C7 C14 . . 120.0(4) no
C8 C7 C14 . . 120.4(3) no
C7 C8 C13 . . 119.9(3) no
C7 C8 C9 . . 124.4(4) no
C13 C8 C9 . . 115.7(4) no
H4 C9 C10 . . 116.5 no
H4 C9 C8 . . 121.6 no
C10 C9 C8 . . 121.9(4) no
H5 C10 C9 . . 123.5 no
H5 C10 C11 . . 113.0 no
C9 C10 C11 . . 121.8(4) no
O2 C11 C12 . . 121.6(4) no
O2 C11 C10 . . 121.1(4) no
C12 C11 C10 . . 117.3(4) no
H6 C12 C13 . . 119.4 no
H6 C12 C11 . . 120.5 no
C13 C12 C11 . . 119.9(4) no
O1 C13 C12 . . 116.2(3) no
O1 C13 C8 . . 120.3(3) no
C12 C13 C8 . . 123.5(4) no
C15 C14 C19 . . 119.2(4) no
C15 C14 C7 . . 116.4(3) no
C19 C14 C7 . . 124.3(4) no
H7 C15 C16 . . 119.8 no
H7 C15 C14 . . 119.3 no
C16 C15 C14 . . 120.8(4) no
H8 C16 C17 . . 129.5 no
H8 C16 C15 . . 110.2 no
C17 C16 C15 . . 120.3(4) no
H9 C17 C16 . . 128.6 no
H9 C17 C18 . . 112.0 no
C16 C17 C18 . . 119.4(4) no
H10 C18 C17 . . 125.5 no
H10 C18 C19 . . 113.0 no
C17 C18 C19 . . 121.4(4) no
C18 C19 C14 . . 118.9(4) no
C18 C19 C20 . . 119.5(4) no
C14 C19 C20 . . 121.6(4) no
O4 C20 O5 . . 125.0(4) no
O4 C20 C19 . . 117.6(4) no
O5 C20 C19 . . 117.4(3) no

loop_
_geom_bond_atom_site_label_1
_geom_bond_site_symmetry_1
_geom_bond_atom_site_label_2
_geom_bond_site_symmetry_2
_geom_bond_distance
_geom_bond_publ_flag
Na1 . Na2 4_555 3.596(3) yes
Na1 . O4 1_655 2.343(3) yes
Na1 . O7 1_554 2.401(4) yes
Na1 . O9 4_554 2.498(4) yes
Na1 . O10 . 2.517(4) yes
Na1 . O11 4_455 2.709(4) yes
Na1 . O13 . 2.342(5) yes
Na2 . O2 . 2.568(4) yes
Na2 . O4 4_555 2.433(4) yes
Na2 . O8 1_554 2.439(4) yes
Na2 . O10 4_455 2.356(4) yes
Na2 . O12 . 2.352(4) yes
O1 . C1 . 1.378(5) yes
O1 . C13 . 1.371(4) yes
O2 . C11 . 1.297(5) yes
O3 . C3 . 1.285(5) yes
O4 . C20 . 1.251(5) yes
O5 . C20 . 1.256(5) yes
C1 . C2 . 1.371(5) no
C1 . C6 . 1.414(6) no
C2 . C3 . 1.401(6) no
C3 . C4 . 1.438(6) no
C4 . C5 . 1.350(6) no
C5 . C6 . 1.429(6) no
C6 . C7 . 1.395(5) no
C7 . C8 . 1.396(5) no
C7 . C14 . 1.500(6) yes
C8 . C9 . 1.419(5) no
C8 . C13 . 1.411(5) no
C9 . C10 . 1.351(6) no
C10 . C11 . 1.429(6) no
C11 . C12 . 1.407(6) no
C12 . C13 . 1.371(6) no
C14 . C15 . 1.392(6) no
C14 . C19 . 1.398(5) no
C15 . C16 . 1.378(6) no
C16 . C17 . 1.375(6) no
C17 . C18 . 1.384(6) no
C18 . C19 . 1.388(6) no
C19 . C20 . 1.509(6) yes

loop_
_geom_contact_atom_site_label_1
_geom_contact_atom_site_label_2
_geom_contact_distance
_geom_contact_site_symmetry_2
_geom_contact_publ_flag
Na1 Na2 3.596(3) 4_555 no
Na1 O10 2.515(4) . no
Na1 O11 2.708(4) 4_455 no
Na2 O2 2.569(3) . no
